data_4110370
loop_
_publ_author_name
'Sanjib Das'
'Amit Nag'
'Debabrata Goswami'
'Parimal K. Bharadwaj'

_publ_section_title
;
 Zinc(II)- and Copper(I)-Mediated Large Two-Photon Absorption Cross
 Sections in a Bis-cinnamaldiminato Schiff Base
;
_journal_name_full 'Journal of the American Chemical Society'
_journal_page_first 402
_journal_page_last 403
_journal_paper_doi 10.1021/ja056771q
_journal_volume 128
_journal_year 2006
_chemical_formula_moiety 'C30 H30 N6 Zn1'
_chemical_formula_sum 'C30 H30 N6 Zn'
_chemical_formula_weight 539.97
_chemical_name_systematic
;
 ?
;
_space_group_IT_number 14
_symmetry_cell_setting monoclinic
_symmetry_space_group_name_Hall '-P 2ybc'
_symmetry_space_group_name_H-M 'P 1 21/c 1'
_atom_sites_solution_hydrogens geom
_atom_sites_solution_primary direct
_atom_sites_solution_secondary difmap
_audit_creation_method SHELXL-97
_cell_angle_alpha 90.00
_cell_angle_beta 95.995(9)
_cell_angle_gamma 90.00
_cell_formula_units_Z 4
_cell_length_a 8.025(4)
_cell_length_b 23.927(11)
_cell_length_c 15.071(7)
_cell_measurement_reflns_used 999
_cell_measurement_temperature 100(1)
_cell_measurement_theta_max +28.0
_cell_measurement_theta_min -28.0
_cell_volume 2878(2)
_computing_cell_refinement 'SAINT 6.45  (Brucker, 2003)'
_computing_data_collection 'SMART 5.628 (Brucker, 2003)'
_computing_data_reduction 'SAINT 6.45  (Brucker, 2003)'
_computing_molecular_graphics 'Diamond 2.1e'
_computing_structure_refinement 'SHELXL-97 (Sheldrick, 1997)'
_computing_structure_solution SIR-97
_diffrn_ambient_temperature 100(1)
_diffrn_measured_fraction_theta_full 0.986
_diffrn_measured_fraction_theta_max 0.986
_diffrn_measurement_device_type 'Brucker SMART APEX'
_diffrn_measurement_method /w-scans
_diffrn_radiation_monochromator graphite
_diffrn_radiation_source 'fine-focus sealed tube'
_diffrn_radiation_type MoK\a
_diffrn_radiation_wavelength 0.71073
_diffrn_reflns_av_R_equivalents 0.0446
_diffrn_reflns_av_sigmaI/netI 0.0619
_diffrn_reflns_limit_h_max 10
_diffrn_reflns_limit_h_min -10
_diffrn_reflns_limit_k_max 31
_diffrn_reflns_limit_k_min -19
_diffrn_reflns_limit_l_max 19
_diffrn_reflns_limit_l_min -20
_diffrn_reflns_number 18956
_diffrn_reflns_theta_full 28.26
_diffrn_reflns_theta_max 28.26
_diffrn_reflns_theta_min 2.18
_diffrn_standards_decay_% <0.05
_exptl_absorpt_coefficient_mu 0.881
_exptl_absorpt_correction_T_max 0.9170
_exptl_absorpt_correction_T_min 0.8718
_exptl_absorpt_correction_type empirical
_exptl_absorpt_process_details 'SADABS 2.10 (Bruker 2003)'
_exptl_crystal_colour 'deep red'
_exptl_crystal_density_diffrn 1.246
_exptl_crystal_description rectangular
_exptl_crystal_F_000 1128
_exptl_crystal_size_max 0.16
_exptl_crystal_size_mid 0.13
_exptl_crystal_size_min 0.10
_refine_diff_density_max 0.537
_refine_diff_density_min -0.206
_refine_diff_density_rms 0.066
_refine_ls_extinction_method none
_refine_ls_goodness_of_fit_ref 0.983
_refine_ls_hydrogen_treatment mixed
_refine_ls_matrix_type full
_refine_ls_number_parameters 334
_refine_ls_number_reflns 7033
_refine_ls_number_restraints 0
_refine_ls_restrained_S_all 0.983
_refine_ls_R_factor_all 0.1018
_refine_ls_R_factor_gt 0.0573
_refine_ls_shift/su_max 0.001
_refine_ls_shift/su_mean 0.000
_refine_ls_structure_factor_coef Fsqd
_refine_ls_weighting_details 'calc w=1/[\s^2^(Fo^2^)+(0.0731P)^2^+0.0000P] where P=(Fo^2^+2Fc^2^)/3'
_refine_ls_weighting_scheme calc
_refine_ls_wR_factor_gt 0.1259
_refine_ls_wR_factor_ref 0.1459
_reflns_number_gt 4331
_reflns_number_total 7033
_reflns_threshold_expression >2sigma(I)
_cod_data_source_file ja056771qsi20051011_032011.cif
_cod_data_source_block Compound
_cod_original_formula_sum 'C30 H30 N6 Zn1'
_cod_database_code 4110370

loop_
_symmetry_equiv_pos_as_xyz
'x, y, z'
'-x, y+1/2, -z+1/2'
'-x, -y, -z'
'x, -y-1/2, z-1/2'

loop_
_atom_site_label
_atom_site_type_symbol
_atom_site_fract_x
_atom_site_fract_y
_atom_site_fract_z
_atom_site_U_iso_or_equiv
_atom_site_adp_type
_atom_site_occupancy
_atom_site_symmetry_multiplicity
_atom_site_calc_flag
_atom_site_refinement_flags
Zn Zn 0.12415(4) 0.170151(14) 0.12220(2) 0.04573(14) Uani 1 1 d .
N1 N 0.3778(3) 0.16573(9) 0.15462(15) 0.0408(5) Uani 1 1 d .
N2 N 0.1539(3) 0.24216(9) 0.19650(14) 0.0412(5) Uani 1 1 d .
N3 N 0.5456(4) -0.04365(13) -0.3251(2) 0.0773(9) Uani 1 1 d .
N4 N -0.8908(3) 0.36582(12) 0.0182(2) 0.0645(7) Uani 1 1 d .
N5 N -0.0001(5) 0.17070(15) -0.0801(2) 0.0939(11) Uani 1 1 d .
N6 N -0.0800(4) 0.09049(16) 0.2328(2) 0.0916(11) Uani 1 1 d .
C1 C 0.6939(6) -0.0500(2) -0.3709(3) 0.131(2) Uani 1 1 d .
H1A H 0.6673 -0.0717 -0.4241 0.197 Uiso 1 1 calc R
H1B H 0.7792 -0.0688 -0.3325 0.197 Uiso 1 1 calc R
H1C H 0.7338 -0.0139 -0.3864 0.197 Uiso 1 1 calc R
C2 C 0.3870(5) -0.05627(16) -0.3773(2) 0.0836(12) Uani 1 1 d .
H2A H 0.4078 -0.0770 -0.4296 0.125 Uiso 1 1 calc R
H2B H 0.3303 -0.0220 -0.3948 0.125 Uiso 1 1 calc R
H2C H 0.3183 -0.0781 -0.3420 0.125 Uiso 1 1 calc R
C3 C 0.5509(5) -0.01361(13) -0.2465(2) 0.0577(8) Uani 1 1 d .
C4 C 0.7043(4) 0.00309(14) -0.2007(2) 0.0637(9) Uani 1 1 d .
H4 H 0.8040 -0.0069 -0.2228 0.076 Uiso 1 1 calc R
C5 C 0.7089(4) 0.03402(14) -0.1238(2) 0.0604(9) Uani 1 1 d .
H5 H 0.8125 0.0445 -0.0952 0.073 Uiso 1 1 calc R
C6 C 0.5644(4) 0.05037(11) -0.08667(19) 0.0476(7) Uani 1 1 d .
C7 C 0.4118(4) 0.03283(13) -0.13192(19) 0.0531(8) Uani 1 1 d .
H7 H 0.3125 0.0428 -0.1093 0.064 Uiso 1 1 calc R
C8 C 0.4039(4) 0.00125(12) -0.2088(2) 0.0561(8) Uani 1 1 d .
H8 H 0.3003 -0.0103 -0.2361 0.067 Uiso 1 1 calc R
C9 C 0.5765(4) 0.08399(12) -0.00679(19) 0.0489(7) Uani 1 1 d .
H9 H 0.6846 0.0923 0.0181 0.059 Uiso 1 1 calc R
C10 C 0.4510(4) 0.10497(12) 0.03675(19) 0.0470(7) Uani 1 1 d .
H10 H 0.3402 0.0964 0.0174 0.056 Uiso 1 1 calc R
C11 C 0.4896(4) 0.14033(12) 0.11236(18) 0.0449(7) Uani 1 1 d .
H11 H 0.6019 0.1456 0.1328 0.054 Uiso 1 1 calc R
C12 C 0.4309(3) 0.20284(11) 0.22613(17) 0.0402(6) Uani 1 1 d .
C13 C 0.5908(4) 0.20150(13) 0.27424(19) 0.0486(7) Uani 1 1 d .
H13 H 0.6667 0.1738 0.2625 0.058 Uiso 1 1 calc R
C14 C 0.6353(4) 0.24096(13) 0.3385(2) 0.0536(8) Uani 1 1 d .
H14 H 0.7423 0.2402 0.3689 0.064 Uiso 1 1 calc R
C15 C 0.5235(4) 0.28164(13) 0.3586(2) 0.0557(8) Uani 1 1 d .
H15 H 0.5554 0.3084 0.4017 0.067 Uiso 1 1 calc R
C16 C 0.3629(4) 0.28248(13) 0.31408(19) 0.0509(7) Uani 1 1 d .
H16 H 0.2869 0.3094 0.3289 0.061 Uiso 1 1 calc R
C17 C 0.3141(3) 0.24353(11) 0.24761(17) 0.0402(6) Uani 1 1 d .
C18 C 0.0429(4) 0.28012(12) 0.20623(19) 0.0468(7) Uani 1 1 d .
H18 H 0.0706 0.3082 0.2478 0.056 Uiso 1 1 calc R
C19 C -0.1197(3) 0.28190(12) 0.15745(19) 0.0465(7) Uani 1 1 d .
H19 H -0.1494 0.2552 0.1138 0.056 Uiso 1 1 calc R
C20 C -0.2307(4) 0.32199(12) 0.1741(2) 0.0498(7) Uani 1 1 d .
H20 H -0.1936 0.3469 0.2192 0.060 Uiso 1 1 calc R
C21 C -0.3977(4) 0.33198(12) 0.13235(19) 0.0447(7) Uani 1 1 d .
C22 C -0.4757(4) 0.29981(13) 0.0623(2) 0.0527(8) Uani 1 1 d .
H22 H -0.4168 0.2703 0.0403 0.063 Uiso 1 1 calc R
C23 C -0.6364(4) 0.31037(14) 0.0250(2) 0.0556(8) Uani 1 1 d .
H23 H -0.6836 0.2878 -0.0212 0.067 Uiso 1 1 calc R
C24 C -0.7308(4) 0.35463(13) 0.0552(2) 0.0482(7) Uani 1 1 d .
C25 C -0.6542(4) 0.38670(13) 0.1260(2) 0.0541(8) Uani 1 1 d .
H25 H -0.7131 0.4161 0.1484 0.065 Uiso 1 1 calc R
C26 C -0.4945(4) 0.37556(12) 0.1627(2) 0.0544(8) Uani 1 1 d .
H26 H -0.4481 0.3977 0.2096 0.065 Uiso 1 1 calc R
C27 C -0.9705(5) 0.33221(16) -0.0546(3) 0.0906(14) Uani 1 1 d .
H27A H -1.0814 0.3461 -0.0717 0.136 Uiso 1 1 calc R
H27B H -0.9770 0.2941 -0.0355 0.136 Uiso 1 1 calc R
H27C H -0.9059 0.3342 -0.1046 0.136 Uiso 1 1 calc R
C28 C -0.9830(4) 0.41372(16) 0.0457(3) 0.0863(12) Uani 1 1 d .
H28A H -1.0917 0.4147 0.0124 0.129 Uiso 1 1 calc R
H28B H -0.9231 0.4473 0.0347 0.129 Uiso 1 1 calc R
H28C H -0.9955 0.4109 0.1082 0.129 Uiso 1 1 calc R
C29 C -0.0088(4) 0.11777(13) 0.1915(2) 0.0500(7) Uani 1 1 d .
C30 C 0.0448(4) 0.17300(13) -0.0082(2) 0.0554(8) Uani 1 1 d .

loop_
_atom_site_aniso_label
_atom_site_aniso_U_11
_atom_site_aniso_U_22
_atom_site_aniso_U_33
_atom_site_aniso_U_23
_atom_site_aniso_U_13
_atom_site_aniso_U_12
Zn 0.0410(2) 0.0512(2) 0.0446(2) -0.00330(15) 0.00275(14) 0.00017(15)
N1 0.0421(13) 0.0392(13) 0.0413(13) -0.0018(10) 0.0058(10) 0.0041(10)
N2 0.0388(13) 0.0411(13) 0.0449(13) -0.0002(10) 0.0096(10) 0.0018(10)
N3 0.098(2) 0.076(2) 0.0572(19) -0.0224(15) 0.0048(17) 0.0141(18)
N4 0.0509(16) 0.0616(19) 0.078(2) 0.0103(15) -0.0086(14) 0.0017(13)
N5 0.090(3) 0.123(3) 0.065(2) 0.0133(19) -0.0076(19) -0.005(2)
N6 0.075(2) 0.103(3) 0.100(3) -0.006(2) 0.020(2) -0.021(2)
C1 0.104(4) 0.206(6) 0.081(3) -0.072(4) 0.000(3) 0.049(4)
C2 0.116(4) 0.076(3) 0.058(2) -0.0211(19) 0.006(2) -0.018(2)
C3 0.083(2) 0.0435(18) 0.0470(18) -0.0006(14) 0.0075(17) 0.0054(16)
C4 0.069(2) 0.070(2) 0.053(2) -0.0084(16) 0.0100(17) 0.0233(18)
C5 0.057(2) 0.068(2) 0.056(2) -0.0142(16) 0.0049(16) 0.0145(16)
C6 0.0568(19) 0.0406(16) 0.0460(17) -0.0003(13) 0.0079(14) 0.0050(14)
C7 0.060(2) 0.0525(19) 0.0492(18) -0.0022(14) 0.0148(15) -0.0026(15)
C8 0.068(2) 0.0492(19) 0.0511(19) -0.0006(14) 0.0070(16) -0.0134(16)
C9 0.0491(17) 0.0465(17) 0.0505(18) -0.0044(13) 0.0027(14) 0.0057(13)
C10 0.0451(17) 0.0460(17) 0.0501(18) -0.0008(13) 0.0055(13) 0.0045(13)
C11 0.0446(16) 0.0431(17) 0.0462(17) 0.0003(13) 0.0015(13) 0.0042(13)
C12 0.0430(16) 0.0432(16) 0.0346(14) 0.0025(12) 0.0046(12) -0.0007(12)
C13 0.0455(17) 0.0539(19) 0.0456(17) 0.0017(14) 0.0021(13) 0.0076(14)
C14 0.0477(18) 0.067(2) 0.0441(17) -0.0007(15) -0.0064(13) 0.0023(15)
C15 0.067(2) 0.0536(19) 0.0449(18) -0.0090(14) -0.0032(15) -0.0013(16)
C16 0.0543(19) 0.0527(19) 0.0461(17) -0.0049(14) 0.0068(14) 0.0066(14)
C17 0.0414(15) 0.0443(16) 0.0354(15) 0.0040(12) 0.0062(12) 0.0020(12)
C18 0.0488(17) 0.0456(17) 0.0469(17) -0.0006(13) 0.0098(13) 0.0047(14)
C19 0.0441(16) 0.0478(17) 0.0481(17) -0.0023(13) 0.0075(13) 0.0039(13)
C20 0.0478(18) 0.0529(19) 0.0491(18) -0.0016(14) 0.0070(14) 0.0008(14)
C21 0.0450(17) 0.0465(17) 0.0434(16) 0.0017(13) 0.0085(13) 0.0049(13)
C22 0.060(2) 0.0502(19) 0.0486(18) -0.0061(14) 0.0089(15) 0.0114(15)
C23 0.063(2) 0.0552(19) 0.0469(18) -0.0034(14) -0.0006(15) -0.0014(16)
C24 0.0440(17) 0.0477(17) 0.0524(18) 0.0136(14) 0.0020(14) -0.0011(14)
C25 0.0502(19) 0.0485(18) 0.063(2) -0.0031(15) 0.0035(15) 0.0120(14)
C26 0.0513(19) 0.0520(19) 0.059(2) -0.0108(15) -0.0003(15) 0.0080(14)
C27 0.074(3) 0.087(3) 0.102(3) 0.013(2) -0.032(2) -0.012(2)
C28 0.054(2) 0.077(3) 0.125(4) 0.017(2) -0.007(2) 0.011(2)
C29 0.0453(18) 0.0515(19) 0.0537(19) -0.0060(15) 0.0072(14) -0.0034(14)
C30 0.056(2) 0.060(2) 0.0493(19) 0.0045(15) 0.0023(15) -0.0015(15)

loop_
_atom_type_symbol
_atom_type_description
_atom_type_scat_dispersion_real
_atom_type_scat_dispersion_imag
_atom_type_scat_source
C C 0.0033 0.0016 'International Tables Vol C Tables 4.2.6.8 and 6.1.1.4'
H H 0.0000 0.0000 'International Tables Vol C Tables 4.2.6.8 and 6.1.1.4'
N N 0.0061 0.0033 'International Tables Vol C Tables 4.2.6.8 and 6.1.1.4'
Zn Zn 0.2839 1.4301 'International Tables Vol C Tables 4.2.6.8 and 6.1.1.4'

loop_
_geom_angle_atom_site_label_1
_geom_angle_atom_site_label_2
_geom_angle_atom_site_label_3
_geom_angle
C30 Zn C29 113.56(13)
C30 Zn N1 116.28(11)
C29 Zn N1 114.39(11)
C30 Zn N2 120.87(11)
C29 Zn N2 106.13(11)
N1 Zn N2 81.78(9)
C11 N1 C12 119.5(2)
C11 N1 Zn 128.8(2)
C12 N1 Zn 111.06(17)
C18 N2 C17 121.0(2)
C18 N2 Zn 127.5(2)
C17 N2 Zn 111.10(17)
C3 N3 C1 120.7(3)
C3 N3 C2 121.2(3)
C1 N3 C2 115.9(3)
C24 N4 C28 121.5(3)
C24 N4 C27 121.2(3)
C28 N4 C27 117.1(3)
N3 C3 C4 121.0(3)
N3 C3 C8 121.7(3)
C4 C3 C8 117.3(3)
C5 C4 C3 120.9(3)
C4 C5 C6 122.6(3)
C5 C6 C7 116.2(3)
C5 C6 C9 120.3(3)
C7 C6 C9 123.5(3)
C8 C7 C6 122.3(3)
C7 C8 C3 120.7(3)
C10 C9 C6 128.5(3)
C9 C10 C11 119.8(3)
N1 C11 C10 124.3(3)
C13 C12 C17 119.3(3)
C13 C12 N1 124.0(2)
C17 C12 N1 116.7(2)
C14 C13 C12 120.3(3)
C13 C14 C15 120.8(3)
C14 C15 C16 119.8(3)
C15 C16 C17 120.9(3)
C16 C17 C12 118.8(3)
C16 C17 N2 124.9(3)
C12 C17 N2 116.2(2)
N2 C18 C19 124.5(3)
C20 C19 C18 120.7(3)
C19 C20 C21 129.7(3)
C22 C21 C26 115.8(3)
C22 C21 C20 124.1(3)
C26 C21 C20 120.1(3)
C23 C22 C21 122.3(3)
C22 C23 C24 121.3(3)
N4 C24 C25 121.3(3)
N4 C24 C23 121.9(3)
C25 C24 C23 116.8(3)
C26 C25 C24 121.3(3)
C25 C26 C21 122.6(3)
N6 C29 Zn 176.8(3)
N5 C30 Zn 175.2(3)

loop_
_geom_bond_atom_site_label_1
_geom_bond_atom_site_label_2
_geom_bond_distance
Zn C30 2.002(4)
Zn C29 2.008(3)
Zn N1 2.046(3)
Zn N2 2.055(2)
N1 C11 1.304(3)
N1 C12 1.427(3)
N2 C18 1.291(3)
N2 C17 1.428(3)
N3 C3 1.382(4)
N3 C1 1.445(5)
N3 C2 1.457(5)
N4 C24 1.372(4)
N4 C28 1.448(4)
N4 C27 1.453(4)
N5 C30 1.107(4)
N6 C29 1.102(4)
C3 C4 1.405(5)
C3 C8 1.407(4)
C4 C5 1.373(4)
C5 C6 1.395(4)
C6 C7 1.402(4)
C6 C9 1.443(4)
C7 C8 1.380(4)
C9 C10 1.354(4)
C10 C11 1.427(4)
C12 C13 1.407(4)
C12 C17 1.412(4)
C13 C14 1.373(4)
C14 C15 1.379(4)
C15 C16 1.389(4)
C16 C17 1.394(4)
C18 C19 1.430(4)
C19 C20 1.350(4)
C20 C21 1.440(4)
C21 C22 1.400(4)
C21 C26 1.405(4)
C22 C23 1.376(4)
C23 C24 1.406(4)
C24 C25 1.403(4)
C25 C26 1.369(4)

loop_
_geom_torsion_atom_site_label_1
_geom_torsion_atom_site_label_2
_geom_torsion_atom_site_label_3
_geom_torsion_atom_site_label_4
_geom_torsion
C30 Zn N1 C11 -34.5(3)
C29 Zn N1 C11 101.0(3)
N2 Zn N1 C11 -155.0(2)
C30 Zn N1 C12 135.83(18)
C29 Zn N1 C12 -88.67(19)
N2 Zn N1 C12 15.38(17)
C30 Zn N2 C18 56.3(3)
C29 Zn N2 C18 -74.8(2)
N1 Zn N2 C18 172.1(2)
C30 Zn N2 C17 -130.47(18)
C29 Zn N2 C17 98.42(18)
N1 Zn N2 C17 -14.70(17)
C1 N3 C3 C4 -11.3(5)
C2 N3 C3 C4 -173.9(3)
C1 N3 C3 C8 169.0(4)
C2 N3 C3 C8 6.4(5)
N3 C3 C4 C5 178.5(3)
C8 C3 C4 C5 -1.8(5)
C3 C4 C5 C6 0.2(5)
C4 C5 C6 C7 0.8(5)
C4 C5 C6 C9 -178.5(3)
C5 C6 C7 C8 -0.1(5)
C9 C6 C7 C8 179.2(3)
C6 C7 C8 C3 -1.6(5)
N3 C3 C8 C7 -177.8(3)
C4 C3 C8 C7 2.5(5)
C5 C6 C9 C10 177.8(3)
C7 C6 C9 C10 -1.4(5)
C6 C9 C10 C11 -176.3(3)
C12 N1 C11 C10 -176.2(3)
Zn N1 C11 C10 -6.5(4)
C9 C10 C11 N1 174.8(3)
C11 N1 C12 C13 -21.3(4)
Zn N1 C12 C13 167.3(2)
C11 N1 C12 C17 157.7(2)
Zn N1 C12 C17 -13.7(3)
C17 C12 C13 C14 -3.0(4)
N1 C12 C13 C14 176.0(3)
C12 C13 C14 C15 1.5(5)
C13 C14 C15 C16 0.8(5)
C14 C15 C16 C17 -1.7(5)
C15 C16 C17 C12 0.2(4)
C15 C16 C17 N2 -178.0(3)
C13 C12 C17 C16 2.1(4)
N1 C12 C17 C16 -176.9(2)
C13 C12 C17 N2 -179.6(2)
N1 C12 C17 N2 1.4(3)
C18 N2 C17 C16 3.5(4)
Zn N2 C17 C16 -170.2(2)
C18 N2 C17 C12 -174.7(2)
Zn N2 C17 C12 11.6(3)
C17 N2 C18 C19 179.7(3)
Zn N2 C18 C19 -7.7(4)
N2 C18 C19 C20 177.6(3)
C18 C19 C20 C21 178.8(3)
C19 C20 C21 C22 -1.0(5)
C19 C20 C21 C26 177.7(3)
C26 C21 C22 C23 0.5(5)
C20 C21 C22 C23 179.2(3)
C21 C22 C23 C24 0.4(5)
C28 N4 C24 C25 4.8(5)
C27 N4 C24 C25 -179.4(3)
C28 N4 C24 C23 -175.8(3)
C27 N4 C24 C23 0.0(5)
C22 C23 C24 N4 179.6(3)
C22 C23 C24 C25 -1.0(5)
N4 C24 C25 C26 -179.8(3)
C23 C24 C25 C26 0.8(5)
C24 C25 C26 C21 0.1(5)
C22 C21 C26 C25 -0.7(5)
C20 C21 C26 C25 -179.5(3)
C30 Zn C29 N6 -152(6)
N1 Zn C29 N6 71(6)
N2 Zn C29 N6 -17(6)
C29 Zn C30 N5 -43(4)
N1 Zn C30 N5 93(4)
N2 Zn C30 N5 -171(4)
